data_7022245
loop_
_publ_author_name
'Zhou, Jian'
'Liu, Xing'
'An, Litao'
'Hu, Feilong'
'Kan, Yuhe'
'Li, Rong'
'Shen, Zhenming'

_publ_section_title
;
 Solvothermal synthesis and characterization of thioindate-thioantimonates
 with transition-metal complexes: the first examples of the incorporation
 of transition metal ions into In-S-Sb frameworks.
;
_journal_issue 5
_journal_name_full 'Dalton transactions (Cambridge, England : 2003)'
_journal_page_first 1735
_journal_page_last 1742
_journal_paper_doi 10.1039/c2dt32132g
_journal_volume 42
_journal_year 2013
_chemical_formula_moiety 'In6 S21 Sb6, 3(C6 H24 N6 Ni), (C2 H8 N2)'
_chemical_formula_sum 'C20 H80 In6 N20 Ni3 S21 Sb6'
_chemical_formula_weight 2870.06
_chemical_name_systematic
;
?
;
_space_group_IT_number 15
_symmetry_cell_setting monoclinic
_symmetry_space_group_name_Hall '-C 2yc'
_symmetry_space_group_name_H-M 'C 1 2/c 1'
_atom_sites_solution_hydrogens geom
_atom_sites_solution_primary direct
_atom_sites_solution_secondary difmap
_audit_creation_method SHELXL-97
_cell_angle_alpha 90.00
_cell_angle_beta 110.42(3)
_cell_angle_gamma 90.00
_cell_formula_units_Z 4
_cell_length_a 25.819(5)
_cell_length_b 11.161(2)
_cell_length_c 30.147(6)
_cell_measurement_reflns_used 8552
_cell_measurement_temperature 296(2)
_cell_measurement_theta_max 26.75
_cell_measurement_theta_min 2.01
_cell_volume 8141(3)
_computing_cell_refinement 'CrystalClear, Ver. 1.30 (Rigaku/MSC, 2001)'
_computing_data_collection 'CrystalClear, Ver. 1.30 (Rigaku/MSC, 2001)'
_computing_data_reduction 'CrystalStructure, Ver. 3.60 (Rigaku/MSC, 2004)'
_computing_molecular_graphics 'ORTEPII (Johnson, 1976)'
_computing_publication_material SHELXL97
_computing_structure_refinement 'SHELXL97 (Sheldrick, 1997)'
_computing_structure_solution 'SHELXS97 (Sheldrick, 1990)'
_diffrn_ambient_temperature 296(2)
_diffrn_detector_area_resol_mean 7.31
_diffrn_measured_fraction_theta_full 0.988
_diffrn_measured_fraction_theta_max 0.988
_diffrn_measurement_device_type 'Rigaku Mercury'
_diffrn_measurement_method \w
_diffrn_radiation_monochromator graphite
_diffrn_radiation_source 'fine-focus sealed tube'
_diffrn_radiation_type MoK\a
_diffrn_radiation_wavelength 0.71073
_diffrn_reflns_av_R_equivalents 0.0337
_diffrn_reflns_av_sigmaI/netI 0.0400
_diffrn_reflns_limit_h_max 32
_diffrn_reflns_limit_h_min -32
_diffrn_reflns_limit_k_max 12
_diffrn_reflns_limit_k_min -14
_diffrn_reflns_limit_l_max 38
_diffrn_reflns_limit_l_min -35
_diffrn_reflns_number 25850
_diffrn_reflns_theta_full 27.10
_diffrn_reflns_theta_max 27.10
_diffrn_reflns_theta_min 1.68
_exptl_absorpt_coefficient_mu 4.867
_exptl_absorpt_correction_T_max 0.7269
_exptl_absorpt_correction_T_min 0.6166
_exptl_absorpt_correction_type multi-scan
_exptl_absorpt_process_details 'Jacobson, R. (1998) Private communication'
_exptl_crystal_colour red
_exptl_crystal_density_diffrn 2.341
_exptl_crystal_density_method 'not measured'
_exptl_crystal_description block
_exptl_crystal_F_000 5440
_exptl_crystal_size_max 0.11
_exptl_crystal_size_mid 0.09
_exptl_crystal_size_min 0.07
_refine_diff_density_max 1.130
_refine_diff_density_min -1.009
_refine_diff_density_rms 0.149
_refine_ls_extinction_method none
_refine_ls_goodness_of_fit_ref 1.054
_refine_ls_hydrogen_treatment constr
_refine_ls_matrix_type full
_refine_ls_number_parameters 420
_refine_ls_number_reflns 8868
_refine_ls_number_restraints 19
_refine_ls_restrained_S_all 1.055
_refine_ls_R_factor_all 0.0480
_refine_ls_R_factor_gt 0.0387
_refine_ls_shift/su_max 0.003
_refine_ls_shift/su_mean 0.000
_refine_ls_structure_factor_coef Fsqd
_refine_ls_weighting_details 'calc w=1/[\s^2^(Fo^2^)+(0.0350P)^2^+99.0000P] where P=(Fo^2^+2Fc^2^)/3'
_refine_ls_weighting_scheme calc
_refine_ls_wR_factor_gt 0.0924
_refine_ls_wR_factor_ref 0.0965
_reflns_number_gt 7597
_reflns_number_total 8868
_reflns_threshold_expression >2sigma(I)
_cod_data_source_file c2dt32132g.txt
_cod_data_source_block 2
_cod_original_cell_volume 8142(3)
_cod_original_sg_symbol_Hall '-C 2yc '
_cod_original_sg_symbol_H-M 'C 2/c'
_cod_database_code 7022245

loop_
_symmetry_equiv_pos_as_xyz
'x, y, z'
'-x, y, -z+1/2'
'x+1/2, y+1/2, z'
'-x+1/2, y+1/2, -z+1/2'
'-x, -y, -z'
'x, -y, z-1/2'
'-x+1/2, -y+1/2, -z'
'x+1/2, -y+1/2, z-1/2'

loop_
_atom_site_label
_atom_site_type_symbol
_atom_site_fract_x
_atom_site_fract_y
_atom_site_fract_z
_atom_site_U_iso_or_equiv
_atom_site_adp_type
_atom_site_occupancy
_atom_site_symmetry_multiplicity
_atom_site_calc_flag
_atom_site_refinement_flags
_atom_site_disorder_assembly
_atom_site_disorder_group
Sb1 Sb 0.079173(16) 0.44307(4) 0.546836(15) 0.02601(10) Uani 1 1 d . . .
Sb2 Sb 0.175544(16) 0.32665(4) 0.454155(16) 0.02715(10) Uani 1 1 d . . .
Sb3 Sb 0.373638(17) 0.30246(4) 0.684480(17) 0.03178(11) Uani 1 1 d . . .
In1 In 0.032105(17) 0.42291(4) 0.416485(16) 0.02741(11) Uani 1 1 d . . .
In2 In 0.230311(17) 0.35883(4) 0.590859(16) 0.02767(11) Uani 1 1 d . . .
In3 In 0.518515(18) 0.26160(4) 0.693948(16) 0.02793(11) Uani 1 1 d . . .
S1 S -0.05350(7) 0.3518(2) 0.35874(6) 0.0393(4) Uani 1 1 d . . .
S2 S 0.06880(7) 0.28999(16) 0.48708(6) 0.0313(4) Uani 1 1 d . . .
S3 S 0.11564(7) 0.46727(18) 0.39811(7) 0.0370(4) Uani 1 1 d . . .
S4 S -0.00367(7) 0.38014(17) 0.56064(7) 0.0347(4) Uani 1 1 d . . .
S5 S 0.14734(7) 0.3434(2) 0.61336(6) 0.0398(4) Uani 1 1 d . . .
S6 S 0.21607(8) 0.47421(16) 0.51761(6) 0.0364(4) Uani 1 1 d . . .
S7 S 0.25301(7) 0.15053(16) 0.58149(8) 0.0401(4) Uani 1 1 d . . .
S8 S 0.30587(7) 0.46034(17) 0.65293(8) 0.0459(5) Uani 1 1 d . . .
S9 S 0.43526(8) 0.36785(19) 0.64389(7) 0.0420(4) Uani 1 1 d . . .
S10 S 0.5000 0.1266(2) 0.7500 0.0410(6) Uani 1 2 d S . .
S11 S 0.58775(8) 0.40911(17) 0.74020(7) 0.0401(4) Uani 1 1 d . . .
Ni1 Ni 0.14699(4) 0.86837(9) 0.55724(4) 0.0417(2) Uani 1 1 d . . .
N1 N 0.1687(3) 0.7356(8) 0.6143(3) 0.069(2) Uani 1 1 d . . .
H1A H 0.1540 0.7580 0.6361 0.082 Uiso 1 1 calc R . .
H1B H 0.1539 0.6644 0.6024 0.082 Uiso 1 1 calc R . .
N2 N 0.2383(2) 0.8596(6) 0.5789(3) 0.0448(16) Uani 1 1 d . . .
H2A H 0.2476 0.8503 0.5530 0.054 Uiso 1 1 calc R . .
H2B H 0.2528 0.9293 0.5927 0.054 Uiso 1 1 calc R . .
N3 N 0.1417(3) 1.0153(7) 0.6035(3) 0.0529(18) Uani 1 1 d . . .
H3A H 0.1682 1.0068 0.6321 0.063 Uiso 1 1 calc R . .
H3B H 0.1472 1.0856 0.5912 0.063 Uiso 1 1 calc R . .
N4 N 0.0584(3) 0.8616(7) 0.5486(3) 0.058(2) Uani 1 1 d . . .
H4A H 0.0378 0.8498 0.5180 0.070 Uiso 1 1 calc R . .
H4B H 0.0521 0.8011 0.5657 0.070 Uiso 1 1 calc R . .
N5 N 0.1419(3) 0.9907(6) 0.4984(2) 0.0453(16) Uani 1 1 d . . .
H5A H 0.1159 1.0469 0.4955 0.054 Uiso 1 1 calc R . .
H5B H 0.1746 1.0279 0.5042 0.054 Uiso 1 1 calc R . .
N6 N 0.1380(3) 0.7385(6) 0.5001(2) 0.0466(16) Uani 1 1 d . . .
H6A H 0.1600 0.6747 0.5114 0.056 Uiso 1 1 calc R . .
H6B H 0.1028 0.7129 0.4879 0.056 Uiso 1 1 calc R . .
C1 C 0.2256(5) 0.7224(13) 0.6363(5) 0.105(5) Uani 1 1 d DU . .
H1C H 0.2332 0.6380 0.6433 0.126 Uiso 1 1 calc R . .
H1D H 0.2365 0.7644 0.6663 0.126 Uiso 1 1 calc R . .
C2 C 0.2613(4) 0.7638(11) 0.6110(4) 0.083(4) Uani 1 1 d DU . .
H2C H 0.2962 0.7898 0.6339 0.100 Uiso 1 1 calc R . .
H2D H 0.2687 0.6971 0.5935 0.100 Uiso 1 1 calc R . .
C3 C 0.0865(4) 1.0161(11) 0.6087(4) 0.075(3) Uani 1 1 d . . .
H3C H 0.0870 0.9631 0.6344 0.090 Uiso 1 1 calc R . .
H3D H 0.0781 1.0964 0.6166 0.090 Uiso 1 1 calc R . .
C4 C 0.0442(4) 0.9771(10) 0.5651(4) 0.076(3) Uani 1 1 d . . .
H4C H 0.0397 1.0374 0.5409 0.091 Uiso 1 1 calc R . .
H4D H 0.0093 0.9693 0.5703 0.091 Uiso 1 1 calc R . .
C5 C 0.1278(4) 0.9209(8) 0.4543(3) 0.056(2) Uani 1 1 d . . .
H5C H 0.1405 0.9632 0.4319 0.067 Uiso 1 1 calc R . .
H5D H 0.0880 0.9125 0.4404 0.067 Uiso 1 1 calc R . .
C6 C 0.1539(4) 0.7992(8) 0.4636(3) 0.054(2) Uani 1 1 d . . .
H6C H 0.1418 0.7523 0.4347 0.065 Uiso 1 1 calc R . .
H6D H 0.1938 0.8069 0.4741 0.065 Uiso 1 1 calc R . .
Ni2 Ni 0.53180(9) 0.7680(2) 0.75018(8) 0.0488(5) Uani 0.50 1 d P . 1
N7 N 0.5989(9) 0.7143(17) 0.7252(8) 0.085(6) Uani 0.50 1 d P . 1
H7A H 0.5890 0.7331 0.6943 0.102 Uiso 0.50 1 d PR . 1
H7B H 0.6041 0.6346 0.7282 0.102 Uiso 0.50 1 d PR . 1
N8 N 0.5970(9) 0.9132(15) 0.7810(7) 0.086(7) Uani 0.50 1 d P A 1
H8A H 0.5799 0.9846 0.7776 0.103 Uiso 0.50 1 d PR A 1
H8B H 0.6135 0.8997 0.8122 0.103 Uiso 0.50 1 d PR A 1
N9 N 0.5555(10) 0.660(3) 0.8159(10) 0.069(8) Uani 0.50 1 d PU . 1
H9A H 0.5923 0.6660 0.8309 0.083 Uiso 0.50 1 d PR . 1
H9B H 0.5473 0.5832 0.8078 0.083 Uiso 0.50 1 d PR . 1
N10 N 0.4754(7) 0.8349(13) 0.7842(6) 0.062(4) Uani 0.50 1 d P . 1
H10A H 0.4415 0.8469 0.7626 0.074 Uiso 0.50 1 d PR . 1
H10B H 0.4880 0.9050 0.7986 0.074 Uiso 0.50 1 d PR . 1
N11 N 0.4884(7) 0.8594(15) 0.6838(5) 0.058(4) Uani 0.50 1 d P . 1
H11A H 0.5128 0.8875 0.6711 0.069 Uiso 0.50 1 d PR . 1
H11B H 0.4689 0.9214 0.6889 0.069 Uiso 0.50 1 d PR . 1
N12 N 0.4751(7) 0.6296(12) 0.7129(5) 0.055(4) Uani 0.50 1 d P . 1
H12A H 0.4624 0.5895 0.7329 0.066 Uiso 0.50 1 d PR . 1
H12B H 0.4921 0.5772 0.6999 0.066 Uiso 0.50 1 d PR . 1
C7 C 0.6495(11) 0.789(3) 0.7526(15) 0.164(17) Uani 0.50 1 d PD A 1
H7C H 0.6749 0.7844 0.7353 0.196 Uiso 0.50 1 d PR A 1
H7D H 0.6666 0.7488 0.7828 0.196 Uiso 0.50 1 d PR A 1
C8 C 0.6375(9) 0.917(3) 0.7618(13) 0.116(12) Uani 0.50 1 d PD A 1
H8C H 0.6708 0.9544 0.7830 0.139 Uiso 0.50 1 d PR A 1
H8D H 0.6244 0.9610 0.7323 0.139 Uiso 0.50 1 d PR A 1
C9 C 0.5306(13) 0.690(3) 0.8446(9) 0.093(9) Uani 0.50 1 d P . 1
H9C H 0.5530 0.7481 0.8663 0.112 Uiso 0.50 1 d PR . 1
H9D H 0.5267 0.6219 0.8628 0.112 Uiso 0.50 1 d PR . 1
C10 C 0.4738(12) 0.745(3) 0.8196(8) 0.092(8) Uani 0.50 1 d P . 1
H10C H 0.4483 0.6824 0.8038 0.110 Uiso 0.50 1 d PR . 1
H10D H 0.4603 0.7817 0.8422 0.110 Uiso 0.50 1 d PR . 1
C11 C 0.4497(13) 0.773(2) 0.6517(8) 0.088(9) Uani 0.50 1 d PD . 1
H11C H 0.4698 0.7301 0.6354 0.106 Uiso 0.50 1 d PR . 1
H11D H 0.4200 0.8150 0.6285 0.106 Uiso 0.50 1 d PR . 1
C12 C 0.4257(12) 0.687(3) 0.6775(10) 0.088(12) Uani 0.50 1 d PD . 1
H12C H 0.4018 0.7256 0.6915 0.105 Uiso 0.50 1 d PR . 1
H12D H 0.4044 0.6289 0.6551 0.105 Uiso 0.50 1 d PR . 1
N13 N 0.2941(11) 0.459(3) 0.7896(7) 0.145(13) Uani 0.50 1 d PD B 1
H13B H 0.2695 0.4264 0.7989 0.174 Uiso 0.50 1 calc PR B 1
H13C H 0.3220 0.4175 0.7891 0.174 Uiso 0.50 1 calc PR B 1
N14 N 0.1961(15) 0.587(4) 0.7404(10) 0.27(3) Uani 0.50 1 d PD B 1
H14B H 0.2038 0.5349 0.7227 0.319 Uiso 0.50 1 calc PR B 1
H14C H 0.1623 0.6081 0.7347 0.319 Uiso 0.50 1 calc PR B 1
C13 C 0.2889(16) 0.579(3) 0.775(2) 0.22(3) Uani 0.50 1 d PDU B 1
H13A H 0.2880 0.5832 0.7430 0.262 Uiso 0.50 1 calc PR B 1
H13E H 0.3212 0.6225 0.7951 0.262 Uiso 0.50 1 calc PR B 1
C14 C 0.2384(13) 0.638(4) 0.7783(15) 0.170(18) Uani 0.50 1 d PD B 1
H14E H 0.2337 0.6212 0.8081 0.204 Uiso 0.50 1 calc PR B 1
H14A H 0.2400 0.7245 0.7745 0.204 Uiso 0.50 1 calc PR B 1

loop_
_atom_site_aniso_label
_atom_site_aniso_U_11
_atom_site_aniso_U_22
_atom_site_aniso_U_33
_atom_site_aniso_U_23
_atom_site_aniso_U_13
_atom_site_aniso_U_12
Sb1 0.02069(19) 0.0271(2) 0.0280(2) -0.00224(17) 0.00577(16) 0.00169(16)
Sb2 0.02209(19) 0.0260(2) 0.0336(2) -0.00517(18) 0.01001(17) 0.00164(16)
Sb3 0.0259(2) 0.0283(2) 0.0329(2) -0.00179(19) -0.00016(18) 0.00192(17)
In1 0.0196(2) 0.0366(3) 0.0251(2) -0.00397(19) 0.00661(17) 0.00241(17)
In2 0.0189(2) 0.0307(3) 0.0295(2) -0.00489(19) 0.00355(17) 0.00510(17)
In3 0.0278(2) 0.0310(3) 0.0220(2) -0.00187(18) 0.00501(17) 0.00034(18)
S1 0.0225(7) 0.0614(13) 0.0324(9) -0.0157(9) 0.0076(7) -0.0018(8)
S2 0.0330(8) 0.0326(9) 0.0288(9) -0.0029(7) 0.0113(7) 0.0035(7)
S3 0.0236(8) 0.0513(11) 0.0366(10) 0.0091(8) 0.0110(7) 0.0041(7)
S4 0.0237(7) 0.0355(10) 0.0470(11) -0.0086(8) 0.0148(7) -0.0010(7)
S5 0.0241(8) 0.0645(13) 0.0297(9) 0.0060(9) 0.0079(7) 0.0124(8)
S6 0.0433(9) 0.0300(9) 0.0305(9) -0.0055(7) 0.0058(7) -0.0006(7)
S7 0.0355(9) 0.0276(9) 0.0680(13) -0.0078(9) 0.0316(9) -0.0014(7)
S8 0.0305(9) 0.0338(10) 0.0528(12) -0.0102(9) -0.0114(8) 0.0075(7)
S9 0.0373(9) 0.0528(12) 0.0305(10) 0.0106(8) 0.0050(8) 0.0093(8)
S10 0.0611(17) 0.0259(13) 0.0442(15) 0.000 0.0287(13) 0.000
S11 0.0442(10) 0.0356(10) 0.0297(9) 0.0021(8) -0.0007(8) -0.0099(8)
Ni1 0.0338(5) 0.0391(6) 0.0496(6) 0.0011(5) 0.0112(4) -0.0004(4)
N1 0.055(4) 0.078(6) 0.072(6) 0.033(5) 0.021(4) -0.003(4)
N2 0.034(3) 0.032(3) 0.064(5) 0.000(3) 0.012(3) -0.002(3)
N3 0.047(4) 0.051(4) 0.065(5) -0.020(4) 0.026(4) -0.010(3)
N4 0.034(3) 0.063(5) 0.077(6) 0.002(4) 0.018(4) -0.007(3)
N5 0.037(3) 0.036(4) 0.058(4) 0.008(3) 0.011(3) 0.000(3)
N6 0.040(3) 0.038(4) 0.052(4) -0.007(3) 0.005(3) 0.002(3)
C1 0.081(8) 0.123(12) 0.123(11) 0.067(9) 0.051(7) 0.057(8)
C2 0.047(5) 0.081(8) 0.110(9) 0.048(7) 0.012(5) 0.013(5)
C3 0.065(6) 0.076(7) 0.094(9) -0.023(6) 0.042(6) -0.005(5)
C4 0.037(5) 0.086(8) 0.105(9) 0.004(7) 0.024(5) 0.023(5)
C5 0.059(5) 0.059(6) 0.043(5) 0.014(4) 0.009(4) 0.008(4)
C6 0.054(5) 0.063(6) 0.043(5) -0.010(4) 0.013(4) 0.005(4)
Ni2 0.0570(12) 0.0384(12) 0.0443(12) 0.0000(10) 0.0091(10) 0.0027(10)
N7 0.110(16) 0.059(11) 0.100(15) -0.018(11) 0.052(13) 0.000(11)
N8 0.114(16) 0.046(10) 0.069(12) -0.009(9) -0.004(11) 0.036(10)
N9 0.070(11) 0.063(10) 0.069(11) 0.011(7) 0.018(8) 0.017(8)
N10 0.090(12) 0.036(8) 0.057(10) -0.023(7) 0.024(9) -0.010(8)
N11 0.064(9) 0.057(10) 0.041(8) 0.010(7) 0.005(7) -0.005(8)
N12 0.087(11) 0.022(7) 0.041(8) -0.001(6) 0.004(8) -0.004(7)
C7 0.040(13) 0.23(5) 0.19(4) 0.01(4) 0.008(18) 0.00(2)
C8 0.037(11) 0.09(2) 0.21(4) 0.02(2) 0.027(16) -0.005(12)
C9 0.12(2) 0.11(2) 0.052(15) 0.022(16) 0.033(15) 0.00(2)
C10 0.13(2) 0.11(2) 0.043(12) -0.012(13) 0.037(14) -0.034(18)
C11 0.11(2) 0.073(16) 0.050(13) -0.004(13) -0.007(13) -0.051(16)
C12 0.059(16) 0.08(2) 0.09(2) -0.043(16) -0.021(14) -0.012(15)
N13 0.13(2) 0.27(4) 0.058(13) -0.022(18) 0.056(14) -0.09(2)
N14 0.24(4) 0.44(8) 0.065(18) -0.01(3) -0.02(2) 0.22(5)
C13 0.22(3) 0.23(3) 0.21(3) -0.007(10) 0.077(13) 0.003(10)
C14 0.14(3) 0.21(4) 0.20(4) -0.07(4) 0.10(3) 0.06(3)

loop_
_atom_type_symbol
_atom_type_description
_atom_type_scat_dispersion_real
_atom_type_scat_dispersion_imag
_atom_type_scat_source
C C 0.0033 0.0016 'International Tables Vol C Tables 4.2.6.8 and 6.1.1.4'
H H 0.0000 0.0000 'International Tables Vol C Tables 4.2.6.8 and 6.1.1.4'
N N 0.0061 0.0033 'International Tables Vol C Tables 4.2.6.8 and 6.1.1.4'
S S 0.1246 0.1234 'International Tables Vol C Tables 4.2.6.8 and 6.1.1.4'
Ni Ni 0.3393 1.1124 'International Tables Vol C Tables 4.2.6.8 and 6.1.1.4'
In In -0.7276 1.3100 'International Tables Vol C Tables 4.2.6.8 and 6.1.1.4'
Sb Sb -0.5866 1.5461 'International Tables Vol C Tables 4.2.6.8 and 6.1.1.4'

loop_
_geom_angle_atom_site_label_1
_geom_angle_atom_site_label_2
_geom_angle_atom_site_label_3
_geom_angle
_geom_angle_site_symmetry_1
_geom_angle_site_symmetry_3
S4 Sb1 S5 98.89(7) . .
S4 Sb1 S2 92.75(6) . .
S5 Sb1 S2 98.67(7) . .
S3 Sb2 S7 91.26(7) . 7_556
S3 Sb2 S6 95.92(7) . .
S7 Sb2 S6 95.18(7) 7_556 .
S8 Sb3 S9 95.37(8) . .
S8 Sb3 S11 90.87(7) . 2_656
S9 Sb3 S11 101.22(8) . 2_656
S1 In1 S3 123.84(7) . .
S1 In1 S4 101.85(6) . 5_566
S3 In1 S4 104.56(7) . 5_566
S1 In1 S2 113.47(7) . .
S3 In1 S2 102.13(6) . .
S4 In1 S2 110.47(6) 5_566 .
S7 In2 S8 111.63(7) . .
S7 In2 S5 103.41(7) . .
S8 In2 S5 110.94(8) . .
S7 In2 S6 111.13(7) . .
S8 In2 S6 105.74(7) . .
S5 In2 S6 114.16(7) . .
S10 In3 S1 109.78(8) . 7_556
S10 In3 S9 112.56(6) . .
S1 In3 S9 107.09(7) 7_556 .
S10 In3 S11 107.42(6) . .
S1 In3 S11 110.72(7) 7_556 .
S9 In3 S11 109.30(8) . .
In1 S1 In3 100.72(6) . 7_556
Sb1 S2 In1 97.20(7) . .
Sb2 S3 In1 96.27(7) . .
Sb1 S4 In1 98.92(7) . 5_566
Sb1 S5 In2 100.93(7) . .
Sb2 S6 In2 103.65(7) . .
In2 S7 Sb2 101.53(7) . 7_556
Sb3 S8 In2 103.62(8) . .
Sb3 S9 In3 97.57(7) . .
In3 S10 In3 103.45(10) 2_656 .
Sb3 S11 In3 100.36(7) 2_656 .
N3 Ni1 N1 93.6(3) . .
N3 Ni1 N6 168.4(3) . .
N1 Ni1 N6 95.6(3) . .
N3 Ni1 N5 92.8(3) . .
N1 Ni1 N5 167.8(3) . .
N6 Ni1 N5 79.5(3) . .
N3 Ni1 N4 79.0(3) . .
N1 Ni1 N4 92.3(3) . .
N6 Ni1 N4 93.6(3) . .
N5 Ni1 N4 99.1(3) . .
N3 Ni1 N2 98.2(3) . .
N1 Ni1 N2 77.5(3) . .
N6 Ni1 N2 90.7(3) . .
N5 Ni1 N2 91.3(3) . .
N4 Ni1 N2 169.3(3) . .
C1 N1 Ni1 112.6(6) . .
C1 N1 H1A 109.1 . .
Ni1 N1 H1A 109.1 . .
C1 N1 H1B 109.1 . .
Ni1 N1 H1B 109.1 . .
H1A N1 H1B 107.8 . .
C2 N2 Ni1 112.4(5) . .
C2 N2 H2A 109.1 . .
Ni1 N2 H2A 109.1 . .
C2 N2 H2B 109.1 . .
Ni1 N2 H2B 109.1 . .
H2A N2 H2B 107.8 . .
C3 N3 Ni1 110.3(6) . .
C3 N3 H3A 109.6 . .
Ni1 N3 H3A 109.6 . .
C3 N3 H3B 109.6 . .
Ni1 N3 H3B 109.6 . .
H3A N3 H3B 108.1 . .
C4 N4 Ni1 107.4(5) . .
C4 N4 H4A 110.2 . .
Ni1 N4 H4A 110.2 . .
C4 N4 H4B 110.2 . .
Ni1 N4 H4B 110.2 . .
H4A N4 H4B 108.5 . .
C5 N5 Ni1 108.9(5) . .
C5 N5 H5A 109.9 . .
Ni1 N5 H5A 109.9 . .
C5 N5 H5B 109.9 . .
Ni1 N5 H5B 109.9 . .
H5A N5 H5B 108.3 . .
C6 N6 Ni1 107.6(5) . .
C6 N6 H6A 110.2 . .
Ni1 N6 H6A 110.2 . .
C6 N6 H6B 110.2 . .
Ni1 N6 H6B 110.2 . .
H6A N6 H6B 108.5 . .
N1 C1 C2 118.1(9) . .
N1 C1 H1C 107.8 . .
C2 C1 H1C 107.8 . .
N1 C1 H1D 107.8 . .
C2 C1 H1D 107.8 . .
H1C C1 H1D 107.1 . .
N2 C2 C1 113.8(8) . .
N2 C2 H2C 108.8 . .
C1 C2 H2C 108.8 . .
N2 C2 H2D 108.8 . .
C1 C2 H2D 108.8 . .
H2C C2 H2D 107.7 . .
C4 C3 N3 110.4(8) . .
C4 C3 H3C 109.6 . .
N3 C3 H3C 109.6 . .
C4 C3 H3D 109.6 . .
N3 C3 H3D 109.6 . .
H3C C3 H3D 108.1 . .
C3 C4 N4 111.8(8) . .
C3 C4 H4C 109.3 . .
N4 C4 H4C 109.3 . .
C3 C4 H4D 109.3 . .
N4 C4 H4D 109.3 . .
H4C C4 H4D 107.9 . .
N5 C5 C6 110.9(7) . .
N5 C5 H5C 109.5 . .
C6 C5 H5C 109.5 . .
N5 C5 H5D 109.5 . .
C6 C5 H5D 109.5 . .
H5C C5 H5D 108.0 . .
N6 C6 C5 109.6(7) . .
N6 C6 H6C 109.8 . .
C5 C6 H6C 109.8 . .
N6 C6 H6D 109.8 . .
C5 C6 H6D 109.8 . .
H6C C6 H6D 108.2 . .
N10 Ni2 Ni2 97.9(8) 2_656 2_656
N10 Ni2 N12 160.0(10) 2_656 2_656
Ni2 Ni2 N12 73.3(5) 2_656 2_656
N10 Ni2 C10 44.7(11) 2_656 2_656
Ni2 Ni2 C10 106.2(8) 2_656 2_656
N12 Ni2 C10 119.4(9) 2_656 2_656
N10 Ni2 N12 96.9(9) 2_656 .
Ni2 Ni2 N12 60.0(5) 2_656 .
N12 Ni2 N12 63.1(8) 2_656 .
C10 Ni2 N12 65.6(10) 2_656 .
N10 Ni2 N9 172.3(12) 2_656 .
Ni2 Ni2 N9 88.2(7) 2_656 .
N12 Ni2 N9 27.1(7) 2_656 .
C10 Ni2 N9 137.7(10) 2_656 .
N12 Ni2 N9 90.2(9) . .
N10 Ni2 N11 21.4(10) 2_656 .
Ni2 Ni2 N11 78.5(5) 2_656 .
N12 Ni2 N11 140.9(6) 2_656 .
C10 Ni2 N11 45.2(8) 2_656 .
N12 Ni2 N11 79.6(6) . .
N9 Ni2 N11 166.1(8) . .
N10 Ni2 N10 104.9(10) 2_656 .
Ni2 Ni2 N10 34.1(4) 2_656 .
N12 Ni2 N10 78.1(6) 2_656 .
C10 Ni2 N10 134.2(9) 2_656 .
N12 Ni2 N10 92.7(6) . .
N9 Ni2 N10 77.7(7) . .
N11 Ni2 N10 93.3(6) . .
N10 Ni2 N7 77.5(10) 2_656 .
Ni2 Ni2 N7 154.9(6) 2_656 .
N12 Ni2 N7 102.7(7) 2_656 .
C10 Ni2 N7 53.3(9) 2_656 .
N12 Ni2 N7 95.7(7) . .
N9 Ni2 N7 98.8(8) . .
N11 Ni2 N7 91.6(7) . .
N10 Ni2 N7 170.9(7) . .
N10 Ni2 N8 77.7(10) 2_656 .
Ni2 Ni2 N8 126.7(5) 2_656 .
N12 Ni2 N8 122.1(7) 2_656 .
C10 Ni2 N8 106.4(10) 2_656 .
N12 Ni2 N8 171.7(7) . .
N9 Ni2 N8 95.0(9) . .
N11 Ni2 N8 96.4(6) . .
N10 Ni2 N8 94.9(7) . .
N7 Ni2 N8 77.0(7) . .
N10 Ni2 C12 158.3(13) 2_656 2_656
Ni2 Ni2 C12 98.9(8) 2_656 2_656
N12 Ni2 C12 40.8(9) 2_656 2_656
C10 Ni2 C12 140.1(9) 2_656 2_656
N12 Ni2 C12 103.3(10) . 2_656
N9 Ni2 C12 14.0(11) . 2_656
N11 Ni2 C12 174.7(8) . 2_656
N10 Ni2 C12 82.1(8) . 2_656
N7 Ni2 C12 92.6(9) . 2_656
N8 Ni2 C12 81.4(10) . 2_656
C7 N7 C10 137(2) . 2_656
C7 N7 Ni2 107.2(16) . .
C10 N7 Ni2 60.0(8) 2_656 .
C7 N7 H7A 108.3 . .
C10 N7 H7A 51.4 2_656 .
Ni2 N7 H7A 108.5 . .
C7 N7 H7B 114.4 . .
C10 N7 H7B 108.6 2_656 .
Ni2 N7 H7B 110.1 . .
H7A N7 H7B 108.2 . .
C8 N8 Ni2 114.5(17) . .
C8 N8 H8A 110.3 . .
Ni2 N8 H8A 108.5 . .
C8 N8 H8B 107.2 . .
Ni2 N8 H8B 108.6 . .
H8A N8 H8B 107.6 . .
C12 N9 N12 146(7) 2_656 2_656
C12 N9 C9 102(5) 2_656 .
N12 N9 C9 104(3) 2_656 .
C12 N9 C11 67(4) 2_656 2_656
N12 N9 C11 125(2) 2_656 2_656
C12 N9 Ni2 88(6) 2_656 .
N12 N9 Ni2 61.5(17) 2_656 .
C9 N9 Ni2 115(2) . .
C11 N9 Ni2 93.5(15) 2_656 .
N12 N9 H9A 145.7 2_656 .
C9 N9 H9A 109.5 . .
C11 N9 H9A 86.5 2_656 .
Ni2 N9 H9A 108.9 . .
C12 N9 H9B 136.0 2_656 .
N12 N9 H9B 53.2 2_656 .
C9 N9 H9B 107.6 . .
C11 N9 H9B 147.6 2_656 .
Ni2 N9 H9B 108.0 . .
H9A N9 H9B 108.1 . .
N11 N10 Ni2 134.9(18) 2_656 2_656
N11 N10 C10 76.7(17) 2_656 .
Ni2 N10 C10 99.2(14) 2_656 .
N11 N10 Ni2 89.7(14) 2_656 .
Ni2 N10 Ni2 47.9(6) 2_656 .
C10 N10 Ni2 107.3(14) . .
N11 N10 H10A 153.7 2_656 .
Ni2 N10 H10A 70.2 2_656 .
C10 N10 H10A 111.0 . .
Ni2 N10 H10A 110.6 . .
N11 N10 H10B 46.9 2_656 .
Ni2 N10 H10B 148.4 2_656 .
C10 N10 H10B 110.0 . .
Ni2 N10 H10B 109.5 . .
H10A N10 H10B 108.5 . .
N10 N11 C11 125.2(19) 2_656 .
N10 N11 C10 61.6(14) 2_656 2_656
C11 N11 C10 74.4(18) . 2_656
C11 N11 Ni2 108.1(13) . .
C10 N11 Ni2 64.1(9) 2_656 .
N10 N11 H11A 87.3 2_656 .
C11 N11 H11A 111.3 . .
C10 N11 H11A 74.0 2_656 .
Ni2 N11 H11A 110.0 . .
N10 N11 H11B 113.0 2_656 .
C11 N11 H11B 108.7 . .
C10 N11 H11B 174.2 2_656 .
Ni2 N11 H11B 110.1 . .
H11A N11 H11B 108.7 . .
C12 N12 C9 52.7(16) . 2_656
N9 N12 Ni2 91(2) 2_656 2_656
C12 N12 Ni2 80.9(15) . 2_656
C9 N12 Ni2 105.0(12) 2_656 2_656
N9 N12 Ni2 113.0(19) 2_656 .
C12 N12 Ni2 108.6(13) . .
C9 N12 Ni2 92.7(12) 2_656 .
Ni2 N12 Ni2 46.7(3) 2_656 .
N9 N12 H12A 112.8 2_656 .
C12 N12 H12A 105.8 . .
C9 N12 H12A 153.6 2_656 .
Ni2 N12 H12A 83.4 2_656 .
Ni2 N12 H12A 110.4 . .
N9 N12 H12B 101.4 2_656 .
C12 N12 H12B 113.1 . .
C9 N12 H12B 73.2 2_656 .
Ni2 N12 H12B 157.0 2_656 .
Ni2 N12 H12B 110.3 . .
H12A N12 H12B 108.6 . .
C8 C7 N7 115(2) . .
C8 C7 H7C 111.5 . .
N7 C7 H7C 107.2 . .
C8 C7 H7D 108.5 . .
N7 C7 H7D 106.4 . .
H7C C7 H7D 108.0 . .
N8 C8 C7 107(2) . .
N8 C8 H8C 111.7 . .
C7 C8 H8C 109.9 . .
N8 C8 H8D 109.3 . .
C7 C8 H8D 110.0 . .
H8C C8 H8D 109.0 . .
C11 C9 N9 88(3) 2_656 .
C11 C9 C12 70(2) 2_656 2_656
C11 C9 C10 92(3) 2_656 .
N9 C9 C10 113(2) . .
C12 C9 C10 122(2) 2_656 .
C11 C9 N12 108(3) 2_656 2_656
C12 C9 N12 52.4(17) 2_656 2_656
C10 C9 N12 86.1(17) . 2_656
N9 C9 H9C 107.9 . .
C12 C9 H9C 87.0 2_656 .
C10 C9 H9C 108.2 . .
N12 C9 H9C 136.8 2_656 .
C11 C9 H9D 141.7 2_656 .
N9 C9 H9D 111.1 . .
C12 C9 H9D 119.0 2_656 .
C10 C9 H9D 108.9 . .
N12 C9 H9D 105.4 2_656 .
H9C C9 H9D 107.7 . .
N10 C10 C9 111(2) . .
C9 C10 N11 81.5(18) . 2_656
N10 C10 C11 85.7(16) . 2_656
N11 C10 C11 48.9(12) 2_656 2_656
N10 C10 N7 83.0(15) . 2_656
C9 C10 N7 144(2) . 2_656
N11 C10 N7 123.4(17) 2_656 2_656
C11 C10 N7 164.0(16) 2_656 2_656
C9 C10 Ni2 105.5(17) . 2_656
N11 C10 Ni2 70.7(10) 2_656 2_656
C11 C10 Ni2 97.7(13) 2_656 2_656
N7 C10 Ni2 66.6(9) 2_656 2_656
N10 C10 H10C 108.8 . .
C9 C10 H10C 109.3 . .
N11 C10 H10C 148.9 2_656 .
C11 C10 H10C 141.0 2_656 .
Ni2 C10 H10C 78.2 2_656 .
N10 C10 H10D 109.0 . .
C9 C10 H10D 110.2 . .
N11 C10 H10D 94.4 2_656 .
C11 C10 H10D 100.5 2_656 .
N7 C10 H10D 94.0 2_656 .
Ni2 C10 H10D 138.6 2_656 .
H10C C10 H10D 108.0 . .
C9 C11 N11 109(3) 2_656 .
C9 C11 C12 69(2) 2_656 .
N11 C11 C12 112.7(19) . .
C9 C11 N9 52(2) 2_656 2_656
N11 C11 N9 106.9(17) . 2_656
C9 C11 C10 54(3) 2_656 2_656
N11 C11 C10 56.7(14) . 2_656
C12 C11 C10 102(2) . 2_656
N9 C11 C10 83.4(18) 2_656 2_656
N11 C11 H11C 107.4 . .
C12 C11 H11C 109.7 . .
N9 C11 H11C 95.1 2_656 .
C10 C11 H11C 58.9 2_656 .
C9 C11 H11D 137.9 2_656 .
N11 C11 H11D 110.4 . .
C12 C11 H11D 108.7 . .
N9 C11 H11D 127.0 2_656 .
C10 C11 H11D 149.2 2_656 .
H11C C11 H11D 107.8 . .
N9 C12 C9 57(4) 2_656 2_656
C9 C12 N12 75(2) 2_656 .
N9 C12 C11 94(4) 2_656 .
N12 C12 C11 104(2) . .
N9 C12 Ni2 78(5) 2_656 2_656
C9 C12 Ni2 103.6(17) 2_656 2_656
N12 C12 Ni2 58.3(11) . 2_656
C11 C12 Ni2 95.4(16) . 2_656
N9 C12 H12C 135.4 2_656 .
C9 C12 H12C 152.3 2_656 .
N12 C12 H12C 113.4 . .
C11 C12 H12C 112.7 . .
Ni2 C12 H12C 64.4 2_656 .
N9 C12 H12D 95.8 2_656 .
C9 C12 H12D 92.0 2_656 .
N12 C12 H12D 110.4 . .
C11 C12 H12D 108.0 . .
Ni2 C12 H12D 156.2 2_656 .
H12C C12 H12D 108.2 . .
C13 N13 H13B 120.0 . .
C13 N13 H13C 120.0 . .
H13B N13 H13C 120.0 . .
C14 N14 H14B 120.0 . .
C14 N14 H14C 120.0 . .
H14B N14 H14C 120.0 . .
N13 C13 C14 114(4) . .
N13 C13 H13A 108.8 . .
C14 C13 H13A 108.8 . .
N13 C13 H13E 108.8 . .
C14 C13 H13E 108.8 . .
H13A C13 H13E 107.7 . .
N14 C14 C13 103(3) . .
N14 C14 H14E 111.2 . .
C13 C14 H14E 111.2 . .
N14 C14 H14A 111.2 . .
C13 C14 H14A 111.2 . .
H14E C14 H14A 109.1 . .

loop_
_geom_bond_atom_site_label_1
_geom_bond_atom_site_label_2
_geom_bond_distance
_geom_bond_site_symmetry_2
Sb1 S4 2.4212(17) .
Sb1 S5 2.4280(19) .
Sb1 S2 2.4288(18) .
Sb2 S3 2.4263(19) .
Sb2 S7 2.4507(18) 7_556
Sb2 S6 2.4638(19) .
Sb3 S8 2.4311(19) .
Sb3 S9 2.433(2) .
Sb3 S11 2.447(2) 2_656
In1 S1 2.4212(19) .
In1 S3 2.4569(18) .
In1 S4 2.4900(19) 5_566
In1 S2 2.4942(19) .
In2 S7 2.4379(19) .
In2 S8 2.458(2) .
In2 S5 2.4683(18) .
In2 S6 2.470(2) .
In3 S10 2.4328(17) .
In3 S1 2.4372(19) 7_556
In3 S9 2.458(2) .
In3 S11 2.4721(19) .
S1 In3 2.4372(19) 7_556
S4 In1 2.4900(19) 5_566
S7 Sb2 2.4507(18) 7_556
S10 In3 2.4328(17) 2_656
S11 Sb3 2.447(2) 2_656
Ni1 N3 2.188(7) .
Ni1 N1 2.191(8) .
Ni1 N6 2.200(7) .
Ni1 N5 2.207(7) .
Ni1 N4 2.210(6) .
Ni1 N2 2.217(6) .
N1 C1 1.392(13) .
N1 H1A 0.9000 .
N1 H1B 0.9000 .
N2 C2 1.424(11) .
N2 H2A 0.9000 .
N2 H2B 0.9000 .
N3 C3 1.486(11) .
N3 H3A 0.9000 .
N3 H3B 0.9000 .
N4 C4 1.474(13) .
N4 H4A 0.9000 .
N4 H4B 0.9000 .
N5 C5 1.472(11) .
N5 H5A 0.9000 .
N5 H5B 0.9000 .
N6 C6 1.467(11) .
N6 H6A 0.9000 .
N6 H6B 0.9000 .
C1 C2 1.460(9) .
C1 H1C 0.9700 .
C1 H1D 0.9700 .
C2 H2C 0.9700 .
C2 H2D 0.9700 .
C3 C4 1.452(15) .
C3 H3C 0.9700 .
C3 H3D 0.9700 .
C4 H4C 0.9700 .
C4 H4D 0.9700 .
C5 C6 1.498(12) .
C5 H5C 0.9700 .
C5 H5D 0.9700 .
C6 H6C 0.9700 .
C6 H6D 0.9700 .
Ni2 N10 1.238(14) 2_656
Ni2 Ni2 1.638(5) 2_656
Ni2 N12 1.947(14) 2_656
Ni2 C10 2.07(2) 2_656
Ni2 N12 2.155(14) .
Ni2 N9 2.21(3) .
Ni2 N11 2.177(15) .
Ni2 N10 2.185(16) .
Ni2 N7 2.199(18) .
Ni2 N8 2.29(2) .
Ni2 C12 2.26(3) 2_656
N7 C7 1.52(3) .
N7 C10 1.92(3) 2_656
N7 H7A 0.9001 .
N7 H7B 0.9000 .
N8 C8 1.36(3) .
N8 H8A 0.9001 .
N8 H8B 0.9002 .
N9 C12 0.55(4) 2_656
N9 N12 1.01(3) 2_656
N9 C9 1.29(3) .
N9 C11 1.63(4) 2_656
N9 H9A 0.8999 .
N9 H9B 0.9002 .
N10 N11 1.12(2) 2_656
N10 Ni2 1.238(14) 2_656
N10 C10 1.48(3) .
N10 H10A 0.9000 .
N10 H10B 0.9000 .
N11 N10 1.12(2) 2_656
N11 C11 1.48(2) .
N11 C10 1.64(3) 2_656
N11 H11A 0.8999 .
N11 H11B 0.9000 .
N12 N9 1.01(3) 2_656
N12 C12 1.49(3) .
N12 C9 1.82(3) 2_656
N12 Ni2 1.947(14) 2_656
N12 H12A 0.9000 .
N12 H12B 0.8999 .
C7 C8 1.508(10) .
C7 H7C 0.9701 .
C7 H7D 0.9699 .
C8 H8C 0.9700 .
C8 H8D 0.9699 .
C9 C11 1.05(4) 2_656
C9 C12 1.50(4) 2_656
C9 C10 1.52(4) .
C9 N12 1.82(3) 2_656
C9 H9C 0.9600 .
C9 H9D 0.9600 .
C10 N11 1.64(3) 2_656
C10 Ni2 2.07(2) 2_656
C10 H10C 0.9599 .
C10 H10D 0.9598 .
C11 C9 1.05(4) 2_656
C11 C12 1.499(10) .
C11 N9 1.63(4) 2_656
C11 C10 1.89(4) 2_656
C11 H11C 0.9597 .
C11 H11D 0.9596 .
C12 N9 0.55(4) 2_656
C12 C9 1.50(4) 2_656
C12 Ni2 2.26(3) 2_656
C12 H12C 0.9598 .
C12 H12D 0.9599 .
N13 C13 1.399(10) .
N13 H13B 0.8600 .
N13 H13C 0.8600 .
N14 C14 1.398(10) .
N14 H14B 0.8600 .
N14 H14C 0.8600 .
C13 C14 1.492(10) .
C13 H13A 0.9700 .
C13 H13E 0.9700 .
C14 H14E 0.9700 .
C14 H14A 0.9700 .
